data_4510757
loop_
_publ_author_name
'Maddileti, D.'
'Jayabun, S. K.'
'Nangia, Ashwini'

_publ_section_title
;
 Soluble Cocrystals of the Xanthine Oxidase Inhibitor Febuxostat
;
_journal_issue 7
_journal_name_full 'Crystal Growth &amp; Design'
_journal_page_first 3188
_journal_paper_doi 10.1021/cg400583z
_journal_volume 13
_journal_year 2013
_chemical_formula_moiety 'C16 H16 N2 O3 S, C7 H7 N O2'
_chemical_formula_sum 'C23 H23 N3 O5 S'
_chemical_formula_weight 453.50
_chemical_melting_point 444
_chemical_name_common Febuxostat-PABA
_chemical_name_systematic
;
2-(3-cyano-4-isobutyloxy)-phenyl-4-methyl-5-thiazolecarboxylic 
acid : para-aminobenzoic acid (1:1)
;
_space_group_IT_number 2
_symmetry_cell_setting triclinic
_symmetry_space_group_name_Hall '-P 1'
_symmetry_space_group_name_H-M 'P -1'
_atom_sites_solution_hydrogens geom
_atom_sites_solution_primary direct
_atom_sites_solution_secondary difmap
_audit_creation_method SHELXL-97
_cell_angle_alpha 79.689(2)
_cell_angle_beta 81.524(2)
_cell_angle_gamma 68.220(2)
_cell_formula_units_Z 2
_cell_length_a 8.4227(9)
_cell_length_b 11.1544(12)
_cell_length_c 12.9327(14)
_cell_measurement_reflns_used 6886
_cell_measurement_temperature 100(2)
_cell_measurement_theta_max 25.95
_cell_measurement_theta_min 2.38
_cell_volume 1105.7(2)
_computing_cell_refinement 'Bruker SMART'
_computing_data_collection 'Bruker SMART'
_computing_data_reduction 'Bruker SMART'
_computing_molecular_graphics 'Bruker SHELXTL'
_computing_publication_material 'Bruker SHELXTL'
_computing_structure_refinement 'SHELXL-97 (Sheldrick, 1997)'
_computing_structure_solution 'SHELXS-97 (Sheldrick, 1990)'
_diffrn_ambient_temperature 100(2)
_diffrn_measured_fraction_theta_full 0.997
_diffrn_measured_fraction_theta_max 0.997
_diffrn_measurement_device_type 'CCD area detector'
_diffrn_measurement_method 'phi and omega scans'
_diffrn_radiation_monochromator graphite
_diffrn_radiation_source 'fine-focus sealed tube'
_diffrn_radiation_type MoK\a
_diffrn_radiation_wavelength 0.71073
_diffrn_reflns_av_R_equivalents 0.0264
_diffrn_reflns_av_sigmaI/netI 0.0283
_diffrn_reflns_limit_h_max 10
_diffrn_reflns_limit_h_min -10
_diffrn_reflns_limit_k_max 13
_diffrn_reflns_limit_k_min -13
_diffrn_reflns_limit_l_max 15
_diffrn_reflns_limit_l_min -15
_diffrn_reflns_number 10626
_diffrn_reflns_theta_full 25.00
_diffrn_reflns_theta_max 25.00
_diffrn_reflns_theta_min 1.61
_exptl_absorpt_coefficient_mu 0.187
_exptl_absorpt_correction_T_max 0.9650
_exptl_absorpt_correction_T_min 0.9484
_exptl_absorpt_correction_type multi-scan
_exptl_absorpt_process_details 'Bruker AXS SADABS program'
_exptl_crystal_colour colorless
_exptl_crystal_density_diffrn 1.362
_exptl_crystal_density_method 'not measured'
_exptl_crystal_description block
_exptl_crystal_F_000 476
_exptl_crystal_size_max 0.26
_exptl_crystal_size_mid 0.24
_exptl_crystal_size_min 0.20
_refine_diff_density_max 0.439
_refine_diff_density_min -0.449
_refine_diff_density_rms 0.087
_refine_ls_extinction_coef 0.015(2)
_refine_ls_extinction_expression Fc^*^=kFc[1+0.001xFc^2^\l^3^/sin(2\q)]^-1/4^
_refine_ls_extinction_method SHELXL
_refine_ls_goodness_of_fit_ref 1.038
_refine_ls_hydrogen_treatment mixed
_refine_ls_matrix_type full
_refine_ls_number_parameters 348
_refine_ls_number_reflns 3873
_refine_ls_number_restraints 0
_refine_ls_restrained_S_all 1.038
_refine_ls_R_factor_all 0.0432
_refine_ls_R_factor_gt 0.0406
_refine_ls_shift/su_max 8.496
_refine_ls_shift/su_mean 0.054
_refine_ls_structure_factor_coef Fsqd
_refine_ls_weighting_details 'calc w=1/[\s^2^(Fo^2^)+(0.0582P)^2^+0.5410P] where P=(Fo^2^+2Fc^2^)/3'
_refine_ls_weighting_scheme calc
_refine_ls_wR_factor_gt 0.1049
_refine_ls_wR_factor_ref 0.1074
_reflns_number_gt 3586
_reflns_number_total 3873
_reflns_threshold_expression >2sigma(I)
_cod_data_source_file cg400583z_si_004.cif
_cod_data_source_block FEB-PABA
_cod_depositor_comments
;
The following automatic conversions were performed:

'_chemical_melting_point' value '444 K' was changed to '444' - the
value should be numeric and without a unit designator.

Automatic conversion script
Id: cif_fix_values 2281 2013-09-26 08:29:07Z andrius 
;
_cod_database_code 4510757

loop_
_symmetry_equiv_pos_as_xyz
'x, y, z'
'-x, -y, -z'

loop_
_atom_site_label
_atom_site_type_symbol
_atom_site_fract_x
_atom_site_fract_y
_atom_site_fract_z
_atom_site_U_iso_or_equiv
_atom_site_adp_type
_atom_site_occupancy
_atom_site_symmetry_multiplicity
_atom_site_calc_flag
_atom_site_refinement_flags
_atom_site_disorder_assembly
_atom_site_disorder_group
C5 C 1.4444(2) 0.60387(17) 0.34358(14) 0.0315(4) Uani 1 1 d . . .
H5A H 1.3565 0.6871 0.3586 0.047 Uiso 1 1 calc R . .
H5B H 1.5073 0.6166 0.2750 0.047 Uiso 1 1 calc R . .
H5C H 1.5244 0.5710 0.3987 0.047 Uiso 1 1 calc R . .
C2 C 1.3422(2) 0.45987(16) 0.25466(13) 0.0257(4) Uani 1 1 d . . .
C1 C 1.4027(2) 0.48495(16) 0.14341(12) 0.0254(4) Uani 1 1 d . . .
C3 C 1.2293(2) 0.37280(16) 0.42149(12) 0.0248(4) Uani 1 1 d . . .
C6 C 1.15065(19) 0.30279(16) 0.50829(12) 0.0244(3) Uani 1 1 d . . .
C11 C 1.0869(2) 0.20981(17) 0.49264(13) 0.0272(4) Uani 1 1 d . . .
H11 H 1.0978 0.1879 0.4236 0.033 Uiso 1 1 calc R . .
C10 C 1.0078(2) 0.14811(16) 0.57490(13) 0.0287(4) Uani 1 1 d . . .
H10 H 0.9642 0.0855 0.5618 0.034 Uiso 1 1 calc R . .
C9 C 0.9924(2) 0.17788(16) 0.67650(13) 0.0294(4) Uani 1 1 d . . .
C8 C 1.0606(2) 0.26950(16) 0.69318(13) 0.0287(4) Uani 1 1 d . . .
C12 C 1.0453(2) 0.30154(17) 0.79798(14) 0.0338(4) Uani 1 1 d . . .
C7 C 1.1384(2) 0.33116(16) 0.61026(13) 0.0267(4) Uani 1 1 d . . .
H7 H 1.1836 0.3930 0.6230 0.032 Uiso 1 1 calc R . .
C13 C 0.8411(3) 0.03410(18) 0.75376(16) 0.0398(5) Uani 1 1 d . . .
H13B H 0.9361 -0.0503 0.7480 0.048 Uiso 1 1 calc R A 1
H13A H 0.7871 0.0608 0.6863 0.048 Uiso 1 1 calc R A 1
C17 C 0.1614(2) 0.67019(16) 0.82575(13) 0.0257(4) Uani 1 1 d . . .
C18 C 0.1868(2) 0.65616(16) 0.71820(13) 0.0249(4) Uani 1 1 d . . .
H18 H 0.1527 0.5939 0.6950 0.030 Uiso 1 1 calc R . .
C19 C 0.26017(19) 0.73090(15) 0.64614(13) 0.0245(3) Uani 1 1 d . . .
H19 H 0.2773 0.7191 0.5738 0.029 Uiso 1 1 calc R . .
C20 C 0.31013(19) 0.82420(15) 0.67762(13) 0.0246(4) Uani 1 1 d . . .
C21 C 0.2861(2) 0.83820(16) 0.78491(13) 0.0275(4) Uani 1 1 d . . .
H21 H 0.3202 0.9006 0.8078 0.033 Uiso 1 1 calc R . .
C22 C 0.2140(2) 0.76308(17) 0.85724(13) 0.0285(4) Uani 1 1 d . . .
H22 H 0.1994 0.7738 0.9297 0.034 Uiso 1 1 calc R . .
C23 C 0.38964(19) 0.90213(15) 0.60009(13) 0.0255(4) Uani 1 1 d . . .
C4 C 1.3608(2) 0.50771(16) 0.34121(13) 0.0258(4) Uani 1 1 d . . .
C14A C 0.7065(10) 0.0095(8) 0.8412(7) 0.072(4) Uani 0.499(17) 1 d P B 1
H14 H 0.688(13) -0.071(13) 0.830(8) 0.086 Uiso 0.39 1 calc P C 1
C15A C 0.5312(8) 0.1250(6) 0.8351(5) 0.038(2) Uani 0.301(8) 1 d P B 1
H15C H 0.5446 0.2036 0.8502 0.057 Uiso 0.385(6) 1 calc PR C 1
H15B H 0.4454 0.1033 0.8871 0.057 Uiso 0.385(6) 1 calc PR C 1
H15A H 0.4934 0.1406 0.7642 0.057 Uiso 0.385(6) 1 calc PR C 1
C16A C 0.7871(9) -0.0191(6) 0.9448(6) 0.050(3) Uani 0.342(11) 1 d P B 1
H16C H 0.8249 0.0521 0.9514 0.076 Uiso 0.385(6) 1 calc PR C 1
H16A H 0.8859 -0.1009 0.9461 0.076 Uiso 0.385(6) 1 calc PR C 1
H16B H 0.7023 -0.0271 1.0037 0.076 Uiso 0.385(6) 1 calc PR C 1
C14B C 0.7787(7) -0.0012(5) 0.8700(4) 0.0345(12) Uani 0.615(6) 1 d P B 2
H14A H 0.875(5) -0.032(4) 0.916(3) 0.041 Uiso 0.61 1 calc P C 2
C16B C 0.6342(5) 0.1154(3) 0.9077(3) 0.0462(11) Uani 0.615(6) 1 d P B 2
H16D H 0.5365 0.1387 0.8658 0.069 Uiso 0.615(6) 1 calc PR C 2
H16E H 0.6736 0.1892 0.8995 0.069 Uiso 0.615(6) 1 calc PR C 2
H16F H 0.5989 0.0940 0.9822 0.069 Uiso 0.615(6) 1 calc PR C 2
C15B C 0.7119(5) -0.1102(3) 0.8655(3) 0.0382(9) Uani 0.615(6) 1 d P B 2
H15F H 0.6670 -0.1378 0.9364 0.057 Uiso 0.615(6) 1 calc PR C 2
H15E H 0.8058 -0.1844 0.8393 0.057 Uiso 0.615(6) 1 calc PR C 2
H15D H 0.6200 -0.0782 0.8180 0.057 Uiso 0.615(6) 1 calc PR C 2
H5 H 0.504(4) 1.037(3) 0.574(3) 0.114(12) Uiso 1 1 d . . .
H2 H 1.410(3) 0.427(2) 0.021(2) 0.046(6) Uiso 1 1 d . . .
H3A H 0.062(3) 0.540(2) 0.8775(18) 0.045(6) Uiso 1 1 d . . .
H3B H 0.064(3) 0.614(2) 0.957(2) 0.044(6) Uiso 1 1 d . . .
N3 N 0.0899(2) 0.59627(16) 0.89726(13) 0.0336(4) Uani 1 1 d . . .
N1 N 1.29525(17) 0.45769(14) 0.43512(11) 0.0261(3) Uani 1 1 d . . .
N2 N 1.0313(2) 0.32974(16) 0.88006(12) 0.0446(4) Uani 1 1 d . . .
O5 O 0.44346(16) 0.98072(12) 0.63346(10) 0.0335(3) Uani 1 1 d . . .
O4 O 0.40305(15) 0.89012(12) 0.50305(9) 0.0322(3) Uani 1 1 d . . .
O1 O 1.48033(15) 0.55934(11) 0.11104(9) 0.0303(3) Uani 1 1 d . . .
O2 O 1.36440(15) 0.41735(12) 0.08290(10) 0.0310(3) Uani 1 1 d . . .
O3 O 0.91570(18) 0.12833(12) 0.76278(10) 0.0386(3) Uani 1 1 d . B .
S1 S 1.24023(5) 0.34874(4) 0.29233(3) 0.02602(15) Uani 1 1 d . . .

loop_
_atom_site_aniso_label
_atom_site_aniso_U_11
_atom_site_aniso_U_22
_atom_site_aniso_U_33
_atom_site_aniso_U_23
_atom_site_aniso_U_13
_atom_site_aniso_U_12
C5 0.0308(9) 0.0366(9) 0.0285(9) -0.0070(7) 0.0024(7) -0.0142(8)
C2 0.0196(8) 0.0331(9) 0.0235(8) -0.0032(7) 0.0000(6) -0.0094(7)
C1 0.0213(8) 0.0311(9) 0.0215(8) -0.0046(7) 0.0009(6) -0.0071(7)
C3 0.0202(8) 0.0330(9) 0.0195(8) -0.0044(6) -0.0016(6) -0.0071(7)
C6 0.0205(8) 0.0300(8) 0.0188(8) -0.0030(6) -0.0006(6) -0.0052(6)
C11 0.0253(8) 0.0355(9) 0.0191(8) -0.0052(7) -0.0009(6) -0.0083(7)
C10 0.0289(9) 0.0308(9) 0.0259(9) -0.0051(7) -0.0006(7) -0.0103(7)
C9 0.0293(9) 0.0271(8) 0.0230(9) -0.0003(7) 0.0034(7) -0.0035(7)
C8 0.0328(9) 0.0282(8) 0.0188(8) -0.0048(7) 0.0004(7) -0.0039(7)
C12 0.0454(11) 0.0293(9) 0.0219(9) -0.0026(7) 0.0010(7) -0.0094(8)
C7 0.0259(8) 0.0293(8) 0.0225(8) -0.0046(7) -0.0018(6) -0.0064(7)
C13 0.0436(11) 0.0328(10) 0.0348(10) 0.0025(8) 0.0095(8) -0.0123(8)
C17 0.0233(8) 0.0297(8) 0.0229(8) -0.0012(7) -0.0003(6) -0.0096(7)
C18 0.0238(8) 0.0285(8) 0.0247(8) -0.0049(7) -0.0003(6) -0.0118(7)
C19 0.0207(8) 0.0299(8) 0.0212(8) -0.0039(6) -0.0004(6) -0.0075(6)
C20 0.0202(8) 0.0276(8) 0.0242(8) -0.0016(7) -0.0017(6) -0.0074(6)
C21 0.0276(8) 0.0292(9) 0.0280(9) -0.0044(7) -0.0029(7) -0.0123(7)
C22 0.0307(9) 0.0358(9) 0.0206(8) -0.0050(7) -0.0014(7) -0.0135(7)
C23 0.0212(8) 0.0261(8) 0.0271(9) -0.0021(7) -0.0015(6) -0.0067(7)
C4 0.0200(8) 0.0323(9) 0.0220(8) -0.0048(7) 0.0003(6) -0.0058(7)
C14A 0.050(5) 0.070(4) 0.071(6) 0.023(4) 0.021(4) -0.019(4)
C15A 0.038(4) 0.039(4) 0.031(4) 0.001(3) 0.008(3) -0.014(3)
C16A 0.054(4) 0.051(4) 0.016(5) 0.016(3) 0.013(3) 0.000(3)
C14B 0.036(3) 0.035(2) 0.040(3) -0.0087(19) 0.0007(18) -0.020(2)
C16B 0.058(2) 0.0410(19) 0.044(2) -0.0128(15) 0.0190(17) -0.0294(17)
C15B 0.053(2) 0.0383(19) 0.0351(19) -0.0092(14) 0.0037(15) -0.0303(16)
N3 0.0466(9) 0.0420(9) 0.0203(8) -0.0053(7) 0.0038(7) -0.0269(8)
N1 0.0229(7) 0.0330(7) 0.0210(7) -0.0043(6) -0.0006(5) -0.0084(6)
N2 0.0663(11) 0.0417(9) 0.0232(9) -0.0068(7) 0.0036(7) -0.0180(8)
O5 0.0381(7) 0.0354(7) 0.0329(7) 0.0006(5) -0.0039(5) -0.0218(6)
O4 0.0345(7) 0.0372(7) 0.0255(6) -0.0022(5) 0.0036(5) -0.0165(5)
O1 0.0339(6) 0.0358(7) 0.0224(6) -0.0060(5) 0.0059(5) -0.0159(5)
O2 0.0342(7) 0.0455(7) 0.0180(6) -0.0053(5) 0.0031(5) -0.0211(6)
O3 0.0558(8) 0.0315(7) 0.0242(7) -0.0027(5) 0.0115(6) -0.0167(6)
S1 0.0256(2) 0.0381(3) 0.0167(2) -0.00481(16) 0.00106(15) -0.01460(18)

loop_
_atom_type_symbol
_atom_type_description
_atom_type_scat_dispersion_real
_atom_type_scat_dispersion_imag
_atom_type_scat_source
C C 0.0033 0.0016 'International Tables Vol C Tables 4.2.6.8 and 6.1.1.4'
H H 0.0000 0.0000 'International Tables Vol C Tables 4.2.6.8 and 6.1.1.4'
N N 0.0061 0.0033 'International Tables Vol C Tables 4.2.6.8 and 6.1.1.4'
O O 0.0106 0.0060 'International Tables Vol C Tables 4.2.6.8 and 6.1.1.4'
S S 0.1246 0.1234 'International Tables Vol C Tables 4.2.6.8 and 6.1.1.4'

loop_
_geom_angle_atom_site_label_1
_geom_angle_atom_site_label_2
_geom_angle_atom_site_label_3
_geom_angle
C4 C2 C1 129.91(15)
C4 C2 S1 110.42(12)
C1 C2 S1 119.58(13)
O1 C1 O2 124.15(15)
O1 C1 C2 123.47(15)
O2 C1 C2 112.38(14)
N1 C3 C6 123.53(14)
N1 C3 S1 114.80(12)
C6 C3 S1 121.67(12)
C11 C6 C7 118.50(15)
C11 C6 C3 122.64(15)
C7 C6 C3 118.86(15)
C10 C11 C6 121.80(15)
C11 C10 C9 119.93(16)
O3 C9 C10 126.36(17)
O3 C9 C8 115.17(15)
C10 C9 C8 118.47(16)
C7 C8 C9 121.09(15)
C7 C8 C12 119.78(16)
C9 C8 C12 119.12(16)
N2 C12 C8 178.5(2)
C8 C7 C6 120.19(16)
O3 C13 C14A 119.2(4)
O3 C13 C14B 101.9(2)
C14A C13 C14B 26.9(3)
N3 C17 C18 121.27(16)
N3 C17 C22 120.84(16)
C18 C17 C22 117.90(15)
C19 C18 C17 121.00(15)
C18 C19 C20 120.88(15)
C19 C20 C21 118.44(15)
C19 C20 C23 120.22(15)
C21 C20 C23 121.32(15)
C22 C21 C20 120.86(16)
C21 C22 C17 120.92(15)
O4 C23 O5 122.56(15)
O4 C23 C20 119.36(15)
O5 C23 C20 118.08(15)
N1 C4 C2 114.26(15)
N1 C4 C5 118.05(14)
C2 C4 C5 127.68(15)
C16A C14A C13 106.3(7)
C16A C14A C15A 115.1(7)
C13 C14A C15A 111.2(5)
C16B C14B C15B 110.2(4)
C16B C14B C13 109.8(4)
C15B C14B C13 103.8(3)
C3 N1 C4 111.45(14)
C9 O3 C13 119.38(14)
C2 S1 C3 89.07(8)

loop_
_geom_bond_atom_site_label_1
_geom_bond_atom_site_label_2
_geom_bond_distance
C5 C4 1.492(2)
C2 C4 1.375(2)
C2 C1 1.468(2)
C2 S1 1.7208(17)
C1 O1 1.220(2)
C1 O2 1.323(2)
C3 N1 1.310(2)
C3 C6 1.470(2)
C3 S1 1.7226(16)
C6 C11 1.387(2)
C6 C7 1.391(2)
C11 C10 1.385(2)
C10 C9 1.388(2)
C9 O3 1.341(2)
C9 C8 1.405(3)
C8 C7 1.384(2)
C8 C12 1.438(2)
C12 N2 1.138(2)
C13 O3 1.439(2)
C13 C14A 1.543(6)
C13 C14B 1.549(5)
C17 N3 1.352(2)
C17 C18 1.404(2)
C17 C22 1.408(2)
C18 C19 1.371(2)
C19 C20 1.398(2)
C20 C21 1.401(2)
C20 C23 1.460(2)
C21 C22 1.369(2)
C23 O4 1.270(2)
C23 O5 1.284(2)
C4 N1 1.371(2)
C14A C16A 1.520(11)
C14A C15A 1.560(9)
C14B C16B 1.513(6)
C14B C15B 1.530(5)
